data_4348367
loop_
_publ_author_name
'Liu, Guangfeng'
'Liu, Jie'
'Sun, Zhihua'
'Zhang, Zhenyi'
'Chang, Lei'
'Wang, Junling'
'Tao, Xutang'
'Zhang, Qichun'

_publ_section_title
;
 Thermally Induced Reversible Double Phase Transitions in an
 Organic-Inorganic Hybrid Iodoplumbate C4H12NPbI3 with Symmetry Breaking.
;
_journal_issue 16
_journal_name_full 'Inorganic chemistry'
_journal_page_first 8025
_journal_page_last 8030
_journal_paper_doi 10.1021/acs.inorgchem.6b01143
_journal_volume 55
_journal_year 2016
_chemical_formula_sum 'C8 H24 I6 N2 Pb2'
_chemical_formula_weight 1324.07
_space_group_IT_number 6
_space_group_name_Hall 'P -2y'
_space_group_name_H-M_alt 'P 1 m 1'
_symmetry_cell_setting monoclinic
_symmetry_space_group_name_Hall 'P -2y'
_symmetry_space_group_name_H-M 'P 1 m 1'
_atom_sites_solution_hydrogens geom
_atom_sites_solution_primary direct
_atom_sites_solution_secondary difmap
_audit_creation_method SHELXL-97
_cell_angle_alpha 90.00
_cell_angle_beta 119.980(2)
_cell_angle_gamma 90.00
_cell_formula_units_Z 2
_cell_length_a 9.6621(16)
_cell_length_b 15.840(3)
_cell_length_c 9.6626(16)
_cell_measurement_reflns_used 6171
_cell_measurement_temperature 163(2)
_cell_measurement_theta_max 28.76
_cell_measurement_theta_min 2.43
_cell_volume 1281.0(4)
_computing_cell_refinement 'Bruker SAINT'
_computing_data_collection 'Bruker APEX2'
_computing_data_reduction 'Bruker SAINT'
_computing_molecular_graphics 'Bruker SHELXTL'
_computing_publication_material 'Bruker SHELXTL'
_computing_structure_refinement 'SHELXL-97 (Sheldrick, 1997)'
_computing_structure_solution 'SHELXS-97 (Sheldrick, 1990)'
_diffrn_ambient_temperature 163(2)
_diffrn_measured_fraction_theta_full 0.986
_diffrn_measured_fraction_theta_max 0.986
_diffrn_measurement_device_type 'Bruker APEX-II CCD'
_diffrn_measurement_method '\f and \w scans'
_diffrn_radiation_monochromator graphite
_diffrn_radiation_source 'fine-focus sealed tube'
_diffrn_radiation_type MoK\a
_diffrn_radiation_wavelength 0.71073
_diffrn_reflns_av_R_equivalents 0.0491
_diffrn_reflns_av_sigmaI/netI 0.0763
_diffrn_reflns_limit_h_max 11
_diffrn_reflns_limit_h_min -10
_diffrn_reflns_limit_k_max 18
_diffrn_reflns_limit_k_min -18
_diffrn_reflns_limit_l_max 9
_diffrn_reflns_limit_l_min -11
_diffrn_reflns_number 6158
_diffrn_reflns_theta_full 24.98
_diffrn_reflns_theta_max 24.98
_diffrn_reflns_theta_min 2.43
_exptl_absorpt_coefficient_mu 20.348
_exptl_absorpt_correction_T_max 0.0999
_exptl_absorpt_correction_T_min 0.0350
_exptl_absorpt_correction_type multi-scan
_exptl_absorpt_process_details 'Bruker SADABS'
_exptl_crystal_colour 'light yellow'
_exptl_crystal_density_diffrn 3.433
_exptl_crystal_density_method 'not measured'
_exptl_crystal_description prism
_exptl_crystal_F_000 1136
_exptl_crystal_size_max 0.50
_exptl_crystal_size_mid 0.25
_exptl_crystal_size_min 0.21
_refine_diff_density_max 3.689
_refine_diff_density_min -2.580
_refine_diff_density_rms 0.426
_refine_ls_abs_structure_details 'Flack H D (1983), Acta Cryst. A39, 876-881'
_refine_ls_abs_structure_Flack 0.00
_refine_ls_extinction_method none
_refine_ls_goodness_of_fit_ref 1.036
_refine_ls_hydrogen_treatment mixed
_refine_ls_matrix_type full
_refine_ls_number_parameters 185
_refine_ls_number_reflns 3433
_refine_ls_number_restraints 243
_refine_ls_restrained_S_all 1.002
_refine_ls_R_factor_all 0.0668
_refine_ls_R_factor_gt 0.0664
_refine_ls_shift/su_max 0.002
_refine_ls_shift/su_mean 0.000
_refine_ls_structure_factor_coef Fsqd
_refine_ls_weighting_details 'calc w=1/[\s^2^(Fo^2^)+(0.0802P)^2^+46.0204P] where P=(Fo^2^+2Fc^2^)/3'
_refine_ls_weighting_scheme calc
_refine_ls_wR_factor_gt 0.1816
_refine_ls_wR_factor_ref 0.1821
_reflns_number_gt 3413
_reflns_number_total 3433
_reflns_threshold_expression >2sigma(I)
_cod_data_source_file ic6b01143_si_003.cif
_cod_data_source_block new
_cod_original_sg_symbol_H-M 'P m'
_cod_database_code 4348367

loop_
_symmetry_equiv_pos_as_xyz
'x, y, z'
'x, -y, z'

loop_
_atom_site_label
_atom_site_type_symbol
_atom_site_fract_x
_atom_site_fract_y
_atom_site_fract_z
_atom_site_U_iso_or_equiv
_atom_site_adp_type
_atom_site_occupancy
_atom_site_symmetry_multiplicity
_atom_site_calc_flag
_atom_site_refinement_flags
I1 I 0.5541(12) 0.0000 0.0592(8) 0.091(2) Uani 1 2 d S
I2 I 0.3846(8) 0.2614(2) -0.2130(7) 0.0779(16) Uani 1 1 d .
I3 I 0.4298(7) 0.2413(2) 0.2610(5) 0.0733(17) Uani 1 1 d .
I4 I 0.5530(5) 0.5000 0.1022(6) 0.0551(13) Uani 1 2 d S
I5 I 0.1290(4) 0.5000 0.1484(4) 0.0350(8) Uani 1 2 d S
I6 I 0.0738(4) 0.5000 -0.3337(4) 0.0381(10) Uani 1 2 d S
I7 I -0.0540(5) 0.24815(16) -0.1672(6) 0.0585(10) Uani 1 1 d .
I8 I 0.1341(13) 0.0000 0.1290(11) 0.093(2) Uani 1 2 d S
I9 I 0.0982(11) 0.0000 -0.3595(10) 0.107(3) Uani 1 2 d S
Pb1 Pb 0.2556(5) 0.12538(15) -0.0523(4) 0.0754(10) Uani 1 1 d .
Pb2 Pb 0.2503(2) 0.37491(11) -0.0336(2) 0.0383(3) Uani 1 1 d .
N1 N 0.570(4) 0.5000 0.633(4) 0.050(8) Uani 1 2 d SDU
C1 C 0.577(4) 0.429(2) 0.540(4) 0.057(7) Uani 1 1 d DU
H1A H 0.4839 0.4303 0.4324 0.085 Uiso 1 1 calc R
H1B H 0.5783 0.3759 0.5927 0.085 Uiso 1 1 calc R
H1C H 0.6750 0.4332 0.5333 0.085 Uiso 1 1 calc R
C2 C 0.420(5) 0.5000 0.634(6) 0.055(8) Uani 1 2 d SDU
H2A H 0.3305 0.5000 0.5239 0.083 Uiso 1 2 calc SR
H2B H 0.4141 0.5505 0.6895 0.083 Uiso 0.50 1 calc PR
H2C H 0.4141 0.4495 0.6895 0.083 Uiso 0.50 1 calc PR
C3 C 0.706(5) 0.5000 0.793(4) 0.055(8) Uani 1 2 d SDU
H3A H 0.8047 0.5000 0.7886 0.082 Uiso 1 2 calc SR
H3B H 0.7023 0.4495 0.8502 0.082 Uiso 0.50 1 calc PR
H3C H 0.7023 0.5505 0.8502 0.082 Uiso 0.50 1 calc PR
N2 N 0.608(3) 0.0000 0.629(3) 0.026(6) Uani 1 2 d SDU
C4 C 0.661(5) 0.0000 0.511(4) 0.046(7) Uani 1 2 d SDU
H4A H 0.5677 0.0000 0.4027 0.069 Uiso 1 2 calc SR
H4B H 0.7256 -0.0505 0.5249 0.069 Uiso 0.50 1 calc PR
H4C H 0.7256 0.0505 0.5249 0.069 Uiso 0.50 1 calc PR
C5 C 0.516(4) 0.0774(17) 0.609(4) 0.047(6) Uani 1 1 d DU
H5A H 0.4209 0.0779 0.5020 0.071 Uiso 1 1 calc R
H5B H 0.5823 0.1268 0.6210 0.071 Uiso 1 1 calc R
H5C H 0.4832 0.0792 0.6897 0.071 Uiso 1 1 calc R
C6 C 0.750(4) 0.0000 0.788(4) 0.044(7) Uani 1 2 d SDU
H6A H 0.8114 -0.0516 0.8027 0.066 Uiso 0.50 1 calc PR
H6B H 0.7166 0.0022 0.8690 0.066 Uiso 1 2 calc SR
H6C H 0.8156 0.0494 0.7998 0.066 Uiso 0.50 1 calc PR
N3 N 0.909(4) 0.2560(17) 0.300(4) 0.091(10) Uani 1 1 d DU
C7 C 0.909(7) 0.265(3) 0.451(5) 0.098(10) Uani 1 1 d DU
H7A H 0.7995 0.2622 0.4309 0.147 Uiso 1 1 calc R
H7B H 0.9576 0.3188 0.5009 0.147 Uiso 1 1 calc R
H7C H 0.9716 0.2184 0.5232 0.147 Uiso 1 1 calc R
C8 C 0.815(6) 0.325(2) 0.194(5) 0.102(10) Uani 1 1 d DU
H8A H 0.7056 0.3222 0.1742 0.152 Uiso 1 1 calc R
H8B H 0.8142 0.3196 0.0922 0.152 Uiso 1 1 calc R
H8C H 0.8634 0.3790 0.2437 0.152 Uiso 1 1 calc R
C9 C 0.835(6) 0.175(2) 0.228(5) 0.100(10) Uani 1 1 d DU
H9A H 0.7256 0.1738 0.2082 0.150 Uiso 1 1 calc R
H9B H 0.8970 0.1291 0.2999 0.150 Uiso 1 1 calc R
H9C H 0.8339 0.1686 0.1260 0.150 Uiso 1 1 calc R
C10 C 1.071(5) 0.259(3) 0.329(7) 0.101(11) Uani 1 1 d DU
H10A H 1.1190 0.3134 0.3782 0.151 Uiso 1 1 calc R
H10B H 1.0699 0.2529 0.2281 0.151 Uiso 1 1 calc R
H10C H 1.1330 0.2131 0.4017 0.151 Uiso 1 1 calc R

loop_
_atom_site_aniso_label
_atom_site_aniso_U_11
_atom_site_aniso_U_22
_atom_site_aniso_U_33
_atom_site_aniso_U_23
_atom_site_aniso_U_13
_atom_site_aniso_U_12
I1 0.154(7) 0.073(3) 0.069(4) 0.000 0.074(5) 0.000
I2 0.124(5) 0.0454(14) 0.102(4) 0.0005(17) 0.084(4) 0.015(2)
I3 0.115(5) 0.0518(19) 0.0481(18) 0.0169(14) 0.037(2) 0.0158(18)
I4 0.0160(18) 0.099(3) 0.034(2) 0.000 0.0008(16) 0.000
I5 0.0184(16) 0.059(2) 0.0218(14) 0.000 0.0053(13) 0.000
I6 0.0208(19) 0.056(2) 0.0339(17) 0.000 0.0108(14) 0.000
I7 0.059(2) 0.0559(18) 0.076(2) 0.0069(12) 0.045(2) -0.0111(12)
I8 0.131(6) 0.069(3) 0.110(6) 0.000 0.084(6) 0.000
I9 0.098(7) 0.100(5) 0.096(5) 0.000 0.028(5) 0.000
Pb1 0.105(2) 0.0454(8) 0.084(2) -0.0010(7) 0.0529(19) -0.0014(8)
Pb2 0.0300(8) 0.0479(6) 0.0346(6) -0.0004(4) 0.0143(8) -0.0012(5)
N1 0.053(11) 0.060(11) 0.041(10) 0.000 0.027(9) 0.000
C1 0.058(11) 0.070(11) 0.051(10) 0.001(8) 0.033(8) 0.001(8)
C2 0.058(12) 0.063(11) 0.048(11) 0.000 0.028(9) 0.000
C3 0.056(12) 0.062(11) 0.045(11) 0.000 0.025(9) 0.000
N2 0.030(10) 0.025(9) 0.026(9) 0.000 0.016(8) 0.000
C4 0.047(11) 0.043(10) 0.046(10) 0.000 0.023(8) 0.000
C5 0.049(10) 0.045(9) 0.044(9) 0.002(8) 0.020(8) -0.001(8)
C6 0.045(11) 0.041(10) 0.046(10) 0.000 0.022(8) 0.000
N3 0.093(12) 0.096(12) 0.088(12) -0.007(8) 0.048(9) 0.005(9)
C7 0.097(13) 0.100(13) 0.093(12) -0.005(9) 0.045(9) 0.002(9)
C8 0.101(13) 0.100(13) 0.096(12) -0.007(9) 0.043(9) 0.002(9)
C9 0.101(13) 0.100(12) 0.096(12) -0.011(9) 0.047(9) 0.002(9)
C10 0.097(13) 0.102(13) 0.098(12) -0.001(9) 0.046(9) -0.005(9)

loop_
_atom_type_symbol
_atom_type_description
_atom_type_scat_dispersion_real
_atom_type_scat_dispersion_imag
_atom_type_scat_source
C C 0.0033 0.0016 'International Tables Vol C Tables 4.2.6.8 and 6.1.1.4'
H H 0.0000 0.0000 'International Tables Vol C Tables 4.2.6.8 and 6.1.1.4'
N N 0.0061 0.0033 'International Tables Vol C Tables 4.2.6.8 and 6.1.1.4'
I I -0.4742 1.8119 'International Tables Vol C Tables 4.2.6.8 and 6.1.1.4'
Pb Pb -3.3944 10.1111 'International Tables Vol C Tables 4.2.6.8 and 6.1.1.4'

loop_
_geom_angle_atom_site_label_1
_geom_angle_atom_site_label_2
_geom_angle_atom_site_label_3
_geom_angle
_geom_angle_site_symmetry_1
_geom_angle_site_symmetry_3
Pb1 I1 Pb1 76.4(3) 2 .
Pb2 I2 Pb1 75.90(15) . .
Pb1 I3 Pb2 75.43(12) . .
Pb2 I4 Pb2 75.97(12) 2_565 .
Pb2 I5 Pb2 75.59(12) . 2_565
Pb2 I6 Pb2 76.25(11) 2_565 .
Pb2 I7 Pb1 74.88(14) . .
Pb1 I8 Pb1 75.8(2) 2 .
Pb1 I9 Pb1 75.4(2) . 2
I3 Pb1 I1 94.5(2) . .
I3 Pb1 I8 90.1(2) . .
I1 Pb1 I8 86.9(2) . .
I3 Pb1 I2 85.74(16) . .
I1 Pb1 I2 94.3(2) . .
I8 Pb1 I2 175.7(2) . .
I3 Pb1 I9 176.4(3) . .
I1 Pb1 I9 82.0(2) . .
I8 Pb1 I9 89.3(2) . .
I2 Pb1 I9 94.9(2) . .
I3 Pb1 I7 86.51(15) . .
I1 Pb1 I7 178.4(2) . .
I8 Pb1 I7 91.8(2) . .
I2 Pb1 I7 87.01(14) . .
I9 Pb1 I7 97.0(2) . .
I2 Pb2 I6 91.94(13) . .
I2 Pb2 I4 92.00(16) . .
I6 Pb2 I4 87.27(10) . .
I2 Pb2 I5 176.22(15) . .
I6 Pb2 I5 86.55(9) . .
I4 Pb2 I5 84.47(11) . .
I2 Pb2 I7 88.21(15) . .
I6 Pb2 I7 93.20(11) . .
I4 Pb2 I7 179.48(18) . .
I5 Pb2 I7 95.32(13) . .
I2 Pb2 I3 85.71(14) . .
I6 Pb2 I3 177.47(14) . .
I4 Pb2 I3 93.73(14) . .
I5 Pb2 I3 95.85(13) . .
I7 Pb2 I3 85.80(13) . .
C3 N1 C2 111.5(16) . .
C3 N1 C1 111.1(13) . .
C2 N1 C1 111.0(13) . .
C3 N1 C1 111.1(13) . 2_565
C2 N1 C1 111.0(13) . 2_565
C1 N1 C1 101(4) . 2_565
N1 C1 H1A 109.5 . .
N1 C1 H1B 109.5 . .
H1A C1 H1B 109.5 . .
N1 C1 H1C 109.5 . .
H1A C1 H1C 109.5 . .
H1B C1 H1C 109.5 . .
N1 C2 H2A 109.5 . .
N1 C2 H2B 109.5 . .
H2A C2 H2B 109.5 . .
N1 C2 H2C 109.5 . .
H2A C2 H2C 109.5 . .
H2B C2 H2C 109.5 . .
N1 C3 H3A 109.5 . .
N1 C3 H3B 109.5 . .
H3A C3 H3B 109.5 . .
N1 C3 H3C 109.5 . .
H3A C3 H3C 109.5 . .
H3B C3 H3C 109.5 . .
C6 N2 C5 109.0(12) . .
C6 N2 C5 109.0(12) . 2
C5 N2 C5 113(4) . 2
C6 N2 C4 108.2(16) . .
C5 N2 C4 108.7(12) . .
C5 N2 C4 108.7(12) 2 .
N2 C4 H4A 109.5 . .
N2 C4 H4B 109.5 . .
H4A C4 H4B 109.5 . .
N2 C4 H4C 109.5 . .
H4A C4 H4C 109.5 . .
H4B C4 H4C 109.5 . .
N2 C5 H5A 109.5 . .
N2 C5 H5B 109.5 . .
H5A C5 H5B 109.5 . .
N2 C5 H5C 109.5 . .
H5A C5 H5C 109.5 . .
H5B C5 H5C 109.5 . .
N2 C6 H6A 109.5 . .
N2 C6 H6B 109.5 . .
H6A C6 H6B 109.5 . .
N2 C6 H6C 109.5 . .
H6A C6 H6C 109.5 . .
H6B C6 H6C 109.5 . .
C10 N3 C9 110.1(14) . .
C10 N3 C8 110.0(14) . .
C9 N3 C8 109.6(14) . .
C10 N3 C7 109.7(14) . .
C9 N3 C7 108.5(13) . .
C8 N3 C7 108.9(13) . .
N3 C7 H7A 109.5 . .
N3 C7 H7B 109.5 . .
H7A C7 H7B 109.5 . .
N3 C7 H7C 109.5 . .
H7A C7 H7C 109.5 . .
H7B C7 H7C 109.5 . .
N3 C8 H8A 109.5 . .
N3 C8 H8B 109.5 . .
H8A C8 H8B 109.5 . .
N3 C8 H8C 109.5 . .
H8A C8 H8C 109.5 . .
H8B C8 H8C 109.5 . .
N3 C9 H9A 109.5 . .
N3 C9 H9B 109.5 . .
H9A C9 H9B 109.5 . .
N3 C9 H9C 109.5 . .
H9A C9 H9C 109.5 . .
H9B C9 H9C 109.5 . .
N3 C10 H10A 109.5 . .
N3 C10 H10B 109.5 . .
H10A C10 H10B 109.5 . .
N3 C10 H10C 109.5 . .
H10A C10 H10C 109.5 . .
H10B C10 H10C 109.5 . .

loop_
_geom_bond_atom_site_label_1
_geom_bond_atom_site_label_2
_geom_bond_distance
_geom_bond_site_symmetry_2
I1 Pb1 3.213(9) 2
I1 Pb1 3.213(9) .
I2 Pb2 3.190(5) .
I2 Pb1 3.246(6) .
I3 Pb1 3.206(5) .
I3 Pb2 3.264(4) .
I4 Pb2 3.219(4) 2_565
I4 Pb2 3.220(4) .
I5 Pb2 3.233(4) .
I5 Pb2 3.233(4) 2_565
I6 Pb2 3.209(4) 2_565
I6 Pb2 3.209(4) .
I7 Pb2 3.248(4) .
I7 Pb1 3.263(6) .
I8 Pb1 3.232(7) 2
I8 Pb1 3.232(7) .
I9 Pb1 3.249(7) .
I9 Pb1 3.249(7) 2
N1 C3 1.446(19) .
N1 C2 1.454(19) .
N1 C1 1.463(18) .
N1 C1 1.463(18) 2_565
C1 H1A 0.9800 .
C1 H1B 0.9800 .
C1 H1C 0.9800 .
C2 H2A 0.9800 .
C2 H2B 0.9800 .
C2 H2C 0.9800 .
C3 H3A 0.9800 .
C3 H3B 0.9800 .
C3 H3C 0.9800 .
N2 C6 1.461(19) .
N2 C5 1.470(18) .
N2 C5 1.470(18) 2
N2 C4 1.470(19) .
C4 H4A 0.9800 .
C4 H4B 0.9800 .
C4 H4C 0.9800 .
C5 H5A 0.9800 .
C5 H5B 0.9800 .
C5 H5C 0.9800 .
C6 H6A 0.9800 .
C6 H6B 0.9800 .
C6 H6C 0.9800 .
N3 C10 1.443(19) .
N3 C9 1.461(19) .
N3 C8 1.461(19) .
N3 C7 1.465(19) .
C7 H7A 0.9800 .
C7 H7B 0.9800 .
C7 H7C 0.9800 .
C8 H8A 0.9800 .
C8 H8B 0.9800 .
C8 H8C 0.9800 .
C9 H9A 0.9800 .
C9 H9B 0.9800 .
C9 H9C 0.9800 .
C10 H10A 0.9800 .
C10 H10B 0.9800 .
C10 H10C 0.9800 .

loop_
_geom_hbond_atom_site_label_D
_geom_hbond_atom_site_label_H
_geom_hbond_atom_site_label_A
_geom_hbond_distance_DH
_geom_hbond_distance_HA
_geom_hbond_distance_DA
_geom_hbond_angle_DHA
_geom_hbond_site_symmetry_A
C2 H2A I5 0.98 3.15 4.09(5) 162.6 .
C2 H2C I2 0.98 3.18 4.135(17) 164.8 1_556
C2 H2B I2 0.98 3.18 4.135(17) 164.8 2_566
C3 H3A I5 0.98 3.32 3.80(3) 112.5 1_656
C4 H4A I1 0.98 3.26 3.95(3) 129.1 .
C4 H4C I9 0.98 3.29 3.76(4) 111.0 1_656
C6 H6B I1 0.98 2.95 3.92(4) 168.6 1_556
C7 H7A I3 0.98 3.12 4.06(6) 162.3 .
C7 H7B I6 0.98 3.20 4.18(5) 172.5 1_656
C9 H9A I1 0.98 3.16 3.65(3) 112.2 .
C2 H2A I5 0.98 3.15 4.09(5) 162.6 .
C2 H2C I2 0.98 3.18 4.135(17) 164.8 1_556
C2 H2B I2 0.98 3.18 4.135(17) 164.8 2_566
C3 H3A I5 0.98 3.32 3.80(3) 112.5 1_656
C4 H4A I1 0.98 3.26 3.95(3) 129.1 .
C4 H4C I9 0.98 3.29 3.76(4) 111.0 1_656
C6 H6B I1 0.98 2.95 3.92(4) 168.6 1_556
C7 H7A I3 0.98 3.12 4.06(6) 162.3 .
C7 H7B I6 0.98 3.20 4.18(5) 172.5 1_656
C8 H8A I3 0.98 3.42 4.30(6) 150.4 .
C9 H9A I1 0.98 3.16 3.65(3) 112.2 .

loop_
_geom_torsion_atom_site_label_1
_geom_torsion_atom_site_label_2
_geom_torsion_atom_site_label_3
_geom_torsion_atom_site_label_4
_geom_torsion
_geom_torsion_site_symmetry_1
Pb2 I3 Pb1 I1 137.33(15) .
Pb2 I3 Pb1 I8 -135.7(2) .
Pb2 I3 Pb1 I2 43.32(17) .
Pb2 I3 Pb1 I9 143(4) .
Pb2 I3 Pb1 I7 -43.94(16) .
Pb1 I1 Pb1 I3 132.04(14) 2
Pb1 I1 Pb1 I8 42.2(2) 2
Pb1 I1 Pb1 I2 -141.91(13) 2
Pb1 I1 Pb1 I9 -47.6(2) 2
Pb1 I1 Pb1 I7 4(8) 2
Pb1 I8 Pb1 I3 -136.46(19) 2
Pb1 I8 Pb1 I1 -42.0(2) 2
Pb1 I8 Pb1 I2 -149(4) 2
Pb1 I8 Pb1 I9 40.0(3) 2
Pb1 I8 Pb1 I7 137.03(18) 2
Pb2 I2 Pb1 I3 -44.47(17) .
Pb2 I2 Pb1 I1 -138.64(16) .
Pb2 I2 Pb1 I8 -31(4) .
Pb2 I2 Pb1 I9 139.1(2) .
Pb2 I2 Pb1 I7 42.25(14) .
Pb1 I9 Pb1 I3 41(5) 2
Pb1 I9 Pb1 I1 47.2(2) 2
Pb1 I9 Pb1 I8 -39.9(3) 2
Pb1 I9 Pb1 I2 140.85(17) 2
Pb1 I9 Pb1 I7 -131.57(15) 2
Pb2 I7 Pb1 I3 44.35(15) .
Pb2 I7 Pb1 I1 172(8) .
Pb2 I7 Pb1 I8 134.34(18) .
Pb2 I7 Pb1 I2 -41.56(15) .
Pb2 I7 Pb1 I9 -136.11(19) .
Pb1 I2 Pb2 I6 -135.58(13) .
Pb1 I2 Pb2 I4 137.08(13) .
Pb1 I2 Pb2 I5 158(3) .
Pb1 I2 Pb2 I7 -42.44(15) .
Pb1 I2 Pb2 I3 43.49(18) .
Pb2 I6 Pb2 I2 -133.68(13) 2_565
Pb2 I6 Pb2 I4 -41.77(13) 2_565
Pb2 I6 Pb2 I5 42.85(11) 2_565
Pb2 I6 Pb2 I7 138.00(10) 2_565
Pb2 I6 Pb2 I3 -155(4) 2_565
Pb2 I4 Pb2 I2 133.52(11) 2_565
Pb2 I4 Pb2 I6 41.67(13) 2_565
Pb2 I4 Pb2 I5 -45.12(12) 2_565
Pb2 I4 Pb2 I7 -112(16) 2_565
Pb2 I4 Pb2 I3 -140.65(12) 2_565
Pb2 I5 Pb2 I2 24(3) 2_565
Pb2 I5 Pb2 I6 -42.61(10) 2_565
Pb2 I5 Pb2 I4 44.97(11) 2_565
Pb2 I5 Pb2 I7 -135.51(10) 2_565
Pb2 I5 Pb2 I3 138.18(12) 2_565
Pb1 I7 Pb2 I2 42.42(15) .
Pb1 I7 Pb2 I6 134.26(10) .
Pb1 I7 Pb2 I4 -72(16) .
Pb1 I7 Pb2 I5 -138.91(10) .
Pb1 I7 Pb2 I3 -43.41(15) .
Pb1 I3 Pb2 I2 -44.29(19) .
Pb1 I3 Pb2 I6 -23(4) .
Pb1 I3 Pb2 I4 -136.02(14) .
Pb1 I3 Pb2 I5 139.17(13) .
Pb1 I3 Pb2 I7 44.23(18) .
